data_2006424
loop_
_publ_author_name
'Ferguson, George'
'Schwan, Adrian L.'
'Kalin, Mark L.'
'Snelgrove, Jennifer L.'

_publ_section_title
;
 5,11-Dioxa-4-thiatricyclo[6.2.1.0^3,8^]undec-9-ene 4,4-Dioxide
;
_journal_issue 8
_journal_name_full 'Acta Crystallographica Section C'
_journal_page_first IUC9700009
_journal_paper_doi 10.1107/S0108270197099472
_journal_volume 53
_journal_year 1997
_chemical_formula_moiety 'C8 H10 O4 S'
_chemical_formula_sum 'C8 H10 O4 S'
_chemical_formula_weight 202.22
_chemical_name_systematic
;
4-Thia-5,11-dioxatricyclo[6.2.1.0^3.8^]undec-9-en-4,4-dione
;
_space_group_IT_number 61
_symmetry_cell_setting orthorhombic
_symmetry_space_group_name_Hall '-P 2ac 2ab'
_symmetry_space_group_name_H-M 'P b c a'
_cell_angle_alpha 90.00
_cell_angle_beta 90.00
_cell_angle_gamma 90.00
_cell_formula_units_Z 8
_cell_length_a 12.015(3)
_cell_length_b 9.8464(15)
_cell_length_c 14.912(2)
_cell_measurement_reflns_used 25
_cell_measurement_temperature 294.0(10)
_cell_measurement_theta_max 12.07
_cell_measurement_theta_min 9.40
_cell_volume 1764.2(6)
_computing_cell_refinement 'SET4 & CELDIM (Enraf-Nonius, 1992)'
_computing_data_collection 'CAD4 (Enraf-Nonius, 1992)'
_computing_data_reduction 'DATRD2 in NRCVAX96 (Gabe, Le Page, Charland, Lee & White, 1989)'
_computing_molecular_graphics 'NRCVAX96, ORTEP (Johnson, 1976), PLATON (Spek, 1997a), PLUTON (Spek 1997b)'
_computing_publication_material 'NRCVAX96, SHELXL97  and WordPerfect macro PRPCIF97 (Ferguson, 1997)'
_computing_structure_refinement 'NRCVAX96 and SHELXL97 (Sheldrick, 1997)'
_computing_structure_solution 'SOLVER in NRCVAX96'
_diffrn_ambient_temperature 294.0(10)
_diffrn_measured_fraction_theta_full 1.00
_diffrn_measured_fraction_theta_max 1.00
_diffrn_measurement_device 'Enraf-Nonius CAD-4'
_diffrn_measurement_method \q/2\q
_diffrn_radiation_monochromator graphite
_diffrn_radiation_source 'X-ray tube'
_diffrn_radiation_type 'Molybdenum K\a'
_diffrn_radiation_wavelength 0.7107
_diffrn_reflns_av_R_equivalents 0.000
_diffrn_reflns_av_sigmaI/netI 0.0725
_diffrn_reflns_limit_h_max 15
_diffrn_reflns_limit_h_min 0
_diffrn_reflns_limit_k_max 12
_diffrn_reflns_limit_k_min 0
_diffrn_reflns_limit_l_max 19
_diffrn_reflns_limit_l_min 0
_diffrn_reflns_number 2012
_diffrn_reflns_theta_full 27.37
_diffrn_reflns_theta_max 27.37
_diffrn_reflns_theta_min 2.73
_diffrn_standards_decay_% 3.0
_diffrn_standards_interval_time 120
_diffrn_standards_number 3
_exptl_absorpt_coefficient_mu 0.345
_exptl_absorpt_correction_T_max 0.9134
_exptl_absorpt_correction_T_min 0.8432
_exptl_absorpt_correction_type 'empirical, \y-scans at 4\% steps (North, Phillips & Mathews, 1968)'
_exptl_absorpt_process_details '(North, Philips & Mathews, 1968)'
_exptl_crystal_colour colorless
_exptl_crystal_density_diffrn 1.523
_exptl_crystal_density_meas ?
_exptl_crystal_description block
_exptl_crystal_F_000 848
_exptl_crystal_size_max 0.42
_exptl_crystal_size_mid 0.35
_exptl_crystal_size_min 0.21
_refine_diff_density_max 0.258
_refine_diff_density_min -0.272
_refine_ls_extinction_coef 0.0007(5)
_refine_ls_extinction_method SHELXL
_refine_ls_goodness_of_fit_ref 0.958
_refine_ls_hydrogen_treatment constr
_refine_ls_matrix_type full
_refine_ls_number_parameters 119
_refine_ls_number_reflns 2012
_refine_ls_number_restraints 0
_refine_ls_restrained_S_all 0.958
_refine_ls_R_factor_all 0.1175
_refine_ls_R_factor_gt 0.0520
_refine_ls_shift/su_max 0.000
_refine_ls_shift/su_mean 0.000
_refine_ls_structure_factor_coef Fsqd
_refine_ls_weighting_details 'w=1/[\s^2^(Fo^2^)+(0.0563P)^2^] where P=(Fo^2^+2Fc^2^)/3'
_refine_ls_weighting_scheme calc
_refine_ls_wR_factor_obs .1128
_refine_ls_wR_factor_ref 0.1290
_reflns_number_gt 1045
_reflns_number_total 2012
_reflns_threshold_expression >2\s(I)
_cod_data_source_file qa0008.cif
_cod_data_source_block 9739
_cod_depositor_comments
;
The following automatic conversions were performed:

'_exptl_crystal_density_meas' value 'not measured' was changed to '?'
- the value is perceived as not measured.

Automatic conversion script
Id: cif_fix_values 3008 2015-01-20 13:52:24Z robertas 

The following automatic conversions were performed:

'_refine_ls_weighting_scheme' value 'calc
w=1/[\s^2^(Fo^2^)+(0.0563P)^2^] where P=(Fo^2^+2Fc^2^)/3' was changed
to 'calc'. New tag '_refine_ls_weighting_details' was created. The
value of the new tag was set to 'w=1/[\s^2^(Fo^2^)+(0.0563P)^2^]
where P=(Fo^2^+2Fc^2^)/3'.

Automatic conversion script
Id: cif_fix_values 3143 2015-03-26 13:38:13Z robertas 
;
_cod_database_code 2006424
_cod_database_fobs_code 2006424

loop_
_symmetry_equiv_pos_as_xyz
'x, y, z'
'-x+1/2, y+1/2, z'
'x, -y+1/2, z+1/2'
'-x+1/2, -y, z+1/2'
'-x, -y, -z'
'x-1/2, -y-1/2, -z'
'-x, y-1/2, -z-1/2'
'x-1/2, y, -z-1/2'

loop_
_atom_site_label
_atom_site_fract_x
_atom_site_fract_y
_atom_site_fract_z
_atom_site_U_iso_or_equiv
_atom_site_adp_type
_atom_site_calc_flag
_atom_site_refinement_flags
_atom_site_occupancy
_atom_site_disorder_assembly
_atom_site_disorder_group
_atom_site_type_symbol
C1 .2354(3) .4684(4) -.0771(2) .0552(10) Uani d . 1 . . C
C2 .3346(3) .3979(4) -.0307(2) .0535(9) Uani d . 1 . . C
C3 .2775(2) .3390(3) .05309(19) .0386(8) Uani d . 1 . . C
S4 .33452(7) .40708(9) .15321(6) .0457(3) Uani d . 1 . . S
O5 .2366(2) .3894(2) .22115(13) .0541(6) Uani d . 1 . . O
C6 .1340(3) .4618(4) .1979(2) .0578(10) Uani d . 1 . . C
C7 .0804(3) .3911(4) .1199(2) .0501(9) Uani d . 1 . . C
C8 .1538(3) .3854(3) .0380(2) .0388(7) Uani d . 1 . . C
C9 .1138(3) .3037(4) -.0410(3) .0567(10) Uani d . 1 . . C
C10 .1615(4) .3565(4) -.1115(2) .0621(11) Uani d . 1 . . C
O11 .17195(18) .5163(2) -.00152(14) .0438(6) Uani d . 1 . . O
O41 .3578(2) .5477(2) .14280(18) .0642(8) Uani d . 1 . . O
O42 .4202(2) .3210(3) .18595(18) .0739(8) Uani d . 1 . . O
H1 .2554 .5379 -.1213 .066 Uiso calc R 1 . . H
H2A .3661 .3270 -.0680 .064 Uiso calc R 1 . . H
H2B .3924 .4624 -.0148 .064 Uiso calc R 1 . . H
H3 .2827 .2397 .0533 .046 Uiso calc R 1 . . H
H6A .1510 .5551 .1821 .069 Uiso calc R 1 . . H
H6B .0837 .4624 .2488 .069 Uiso calc R 1 . . H
H7A .0120 .4380 .1047 .060 Uiso calc R 1 . . H
H7B .0612 .2993 .1375 .060 Uiso calc R 1 . . H
H9 .0650 .2305 -.0398 .068 Uiso calc R 1 . . H
H10 .1518 .3303 -.1709 .075 Uiso calc R 1 . . H

loop_
_atom_site_aniso_label
_atom_site_aniso_U_11
_atom_site_aniso_U_22
_atom_site_aniso_U_33
_atom_site_aniso_U_12
_atom_site_aniso_U_13
_atom_site_aniso_U_23
C1 .082(3) .052(2) .0318(16) .003(2) .0029(19) .0008(16)
C2 .052(2) .062(2) .0464(17) .000(2) .0092(17) -.0083(19)
C3 .0440(19) .0295(16) .0424(17) .0064(14) -.0053(14) -.0095(14)
S4 .0452(5) .0459(5) .0459(4) -.0018(5) -.0101(4) -.0066(4)
O5 .0643(16) .0593(15) .0388(11) .0004(13) -.0040(12) .0049(12)
C6 .060(2) .068(2) .045(2) .0085(19) .0141(18) -.001(2)
C7 .0378(18) .054(2) .059(2) .0008(17) .0017(16) .0100(19)
C8 .0425(18) .0319(16) .0422(16) .0031(14) -.0084(14) .0031(14)
C9 .063(2) .045(2) .062(2) .0013(18) -.026(2) -.0049(19)
C10 .086(3) .055(2) .045(2) .011(2) -.019(2) -.0131(19)
O11 .0608(14) .0328(11) .0377(11) .0061(12) -.0026(11) .0021(9)
O41 .0747(19) .0529(15) .0651(16) -.0224(13) -.0026(14) -.0102(13)
O42 .0623(17) .0826(18) .0768(18) .0160(15) -.0333(15) -.0134(16)

loop_
_atom_type_symbol
_atom_type_description
_atom_type_scat_dispersion_real
_atom_type_scat_dispersion_imag
_atom_type_scat_source
C C 0.0033 0.0016 'International Tables Vol C Tables 4.2.6.8 and 6.1.1.4'
H H 0.0000 0.0000 'International Tables Vol C Tables 4.2.6.8 and 6.1.1.4'
O O 0.0106 0.0060 'International Tables Vol C Tables 4.2.6.8 and 6.1.1.4'
S S 0.1246 0.1234 'International Tables Vol C Tables 4.2.6.8 and 6.1.1.4'

loop_
_geom_angle_atom_site_label_1
_geom_angle_atom_site_label_2
_geom_angle_atom_site_label_3
_geom_angle
_geom_angle_publ_flag
O11 C1 C2 101.9(2) no
O11 C1 C10 101.2(3) no
C2 C1 C10 106.2(3) no
C1 C2 C3 100.9(3) no
S4 C3 C2 111.6(2) no
S4 C3 C8 112.1(2) no
C2 C3 C8 101.3(2) no
O5 S4 O42 104.86(16) no
O5 S4 O41 109.15(15) no
O5 S4 C3 102.29(13) no
O41 S4 O42 118.44(17) no
O41 S4 C3 110.63(16) no
O42 S4 C3 110.09(15) no
S4 O5 C6 115.17(19) no
O5 C6 C7 108.6(3) no
C6 C7 C8 113.2(3) no
C7 C8 C9 117.9(3) no
C7 C8 O11 112.9(3) no
C9 C8 O11 102.0(2) no
C3 C8 C7 116.6(3) no
C3 C8 C9 105.0(3) no
C3 C8 O11 100.2(2) no
C8 C9 C10 106.1(3) no
C1 C10 C9 106.0(3) no
C1 O11 C8 96.2(2) no

loop_
_geom_bond_atom_site_label_1
_geom_bond_atom_site_label_2
_geom_bond_site_symmetry_2
_geom_bond_distance
_geom_bond_publ_flag
C1 O11 . 1.440(4) no
C1 C2 . 1.543(5) no
C1 C10 . 1.505(5) no
C2 C3 . 1.539(4) no
C3 S4 . 1.774(3) no
C3 C8 . 1.572(4) no
S4 O41 . 1.421(2) no
S4 O42 . 1.420(3) no
S4 O5 . 1.562(2) no
O5 C6 . 1.466(4) no
C6 C7 . 1.500(5) no
C7 C8 . 1.507(4) no
C8 O11 . 1.434(3) no
C8 C9 . 1.505(4) no
C9 C10 . 1.306(5) no

loop_
_geom_torsion_atom_site_label_1
_geom_torsion_atom_site_label_2
_geom_torsion_atom_site_label_3
_geom_torsion_atom_site_label_4
_geom_torsion
_geom_torsion_publ_flag
O11 C1 C2 C3 35.1(3) no
C10 C1 C2 C3 -70.5(3) no
C1 C2 C3 C8 0.9(3) no
C1 C2 C3 S4 -118.5(2) no
C2 C3 S4 O42 -93.6(3) no
C8 C3 S4 O42 153.6(2) no
C2 C3 S4 O41 39.2(3) no
C8 C3 S4 O41 -73.6(3) no
C2 C3 S4 O5 155.4(2) no
C8 C3 S4 O5 42.6(2) no
O42 S4 O5 C6 -175.8(2) no
O41 S4 O5 C6 56.3(3) no
C3 S4 O5 C6 -60.9(2) no
S4 O5 C6 C7 72.1(3) no
O5 C6 C7 C8 -59.4(4) no
C6 C7 C8 O11 -68.0(4) no
C6 C7 C8 C9 173.4(3) no
C6 C7 C8 C3 47.1(4) no
C2 C3 C8 O11 -36.6(3) no
S4 C3 C8 O11 82.5(2) no
C2 C3 C8 C9 68.9(3) no
S4 C3 C8 C9 -172.0(2) no
C2 C3 C8 C7 -158.7(3) no
S4 C3 C8 C7 -39.6(3) no
O11 C8 C9 C10 30.1(3) no
C7 C8 C9 C10 154.2(3) no
C3 C8 C9 C10 -74.0(3) no
C8 C9 C10 C1 2.2(4) no
O11 C1 C10 C9 -33.5(4) no
C2 C1 C10 C9 72.5(4) no
C9 C8 O11 C1 -48.8(3) no
C7 C8 O11 C1 -176.2(3) no
C3 C8 O11 C1 59.0(3) no
C10 C1 O11 C8 49.9(3) no
C2 C1 O11 C8 -59.6(3) no
